data_7028561
loop_
_publ_author_name
'Imran, Muhammad'
'Neumann, Beate'
'Stammler, Hans-Georg'
'Monkowius, Uwe'
'Ertl, Martin'
'Mitzel, Norbert W.'

_publ_section_title
;
 Borate-based ligands with two soft heterocycle/thione groups and their
 sodium and bismuth complexes.
;
_journal_issue 3
_journal_name_full 'Dalton transactions (Cambridge, England : 2003)'
_journal_page_first 1267
_journal_page_last 1278
_journal_paper_doi 10.1039/c3dt52607k
_journal_volume 43
_journal_year 2014
_chemical_formula_moiety 'C28 H24 B2 Bi Cl N8 S4'
_chemical_formula_sum 'C28 H24 B2 Bi Cl N8 S4'
_chemical_formula_weight 866.84
_chemical_name_systematic ?
_space_group_IT_number 13
_symmetry_cell_setting monoclinic
_symmetry_space_group_name_Hall '-P 2yc'
_symmetry_space_group_name_H-M 'P 1 2/c 1'
_atom_sites_solution_hydrogens geom
_atom_sites_solution_primary direct
_atom_sites_solution_secondary difmap
_audit_creation_method SHELXL-97
_cell_angle_alpha 90.00
_cell_angle_beta 103.8650(19)
_cell_angle_gamma 90.00
_cell_formula_units_Z 2
_cell_length_a 10.8600(4)
_cell_length_b 10.0470(3)
_cell_length_c 17.0342(5)
_cell_measurement_reflns_used 35185
_cell_measurement_temperature 100(2)
_cell_measurement_theta_max 27.485
_cell_measurement_theta_min 2.910
_cell_volume 1804.45(10)
_computing_cell_refinement 'HKL Scalepack (Otwinowski & Minor 1997)'
_computing_data_collection 'Collect, Bruker AXS, 2004'
_computing_data_reduction 'Denzo and Scalepack (Otwinowski & Minor, 1997)'
_computing_molecular_graphics 'SHELXTL-PLUS (1990)'
_computing_publication_material 'SHELXL-97 (Sheldrick, 1997)'
_computing_structure_refinement 'SHELXL-97 (Sheldrick, 1997)'
_computing_structure_solution 'SHELXS-97 (Sheldrick, 1990)'
_diffrn_ambient_temperature 100(2)
_diffrn_measured_fraction_theta_full 0.995
_diffrn_measured_fraction_theta_max 0.995
_diffrn_measurement_device_type KappaCCD
_diffrn_measurement_method CCD
_diffrn_radiation_monochromator graphite
_diffrn_radiation_source 'fine-focus sealed tube'
_diffrn_radiation_type MoK\a
_diffrn_radiation_wavelength 0.71073
_diffrn_reflns_av_R_equivalents 0.066
_diffrn_reflns_av_sigmaI/netI 0.0348
_diffrn_reflns_limit_h_max 14
_diffrn_reflns_limit_h_min -14
_diffrn_reflns_limit_k_max 13
_diffrn_reflns_limit_k_min -13
_diffrn_reflns_limit_l_max 22
_diffrn_reflns_limit_l_min -22
_diffrn_reflns_number 29455
_diffrn_reflns_theta_full 27.49
_diffrn_reflns_theta_max 27.49
_diffrn_reflns_theta_min 3.41
_exptl_absorpt_coefficient_mu 5.222
_exptl_absorpt_correction_T_max 0.6232
_exptl_absorpt_correction_T_min 0.3034
_exptl_absorpt_correction_type multi-scan
_exptl_absorpt_process_details 'Denzo and Scalepack (Otwinowski & Minor, 1997)'
_exptl_crystal_colour Colourless
_exptl_crystal_density_diffrn 1.595
_exptl_crystal_density_method 'not measured'
_exptl_crystal_description fragment
_exptl_crystal_F_000 844
_exptl_crystal_size_max 0.30
_exptl_crystal_size_mid 0.20
_exptl_crystal_size_min 0.10
_platon_squeeze_details ' '
_refine_diff_density_max 5.960
_refine_diff_density_min -2.372
_refine_diff_density_rms 0.165
_refine_ls_extinction_method none
_refine_ls_goodness_of_fit_ref 1.075
_refine_ls_hydrogen_treatment mixed
_refine_ls_matrix_type full
_refine_ls_number_parameters 208
_refine_ls_number_reflns 4111
_refine_ls_number_restraints 0
_refine_ls_restrained_S_all 1.075
_refine_ls_R_factor_all 0.0676
_refine_ls_R_factor_gt 0.0599
_refine_ls_shift/su_max 0.000
_refine_ls_shift/su_mean 0.000
_refine_ls_structure_factor_coef Fsqd
_refine_ls_weighting_details 'calc w=1/[\s^2^(Fo^2^)+(0.0748P)^2^+10.7430P] where P=(Fo^2^+2Fc^2^)/3'
_refine_ls_weighting_scheme calc
_refine_ls_wR_factor_gt 0.1513
_refine_ls_wR_factor_ref 0.1553
_reflns_number_gt 3521
_reflns_number_total 4111
_reflns_threshold_expression >2sigma(I)
_cod_data_source_file c3dt52607k.txt
_cod_data_source_block compound3
_cod_depositor_comments
;
The following automatic conversions were performed:

'_symmetry_cell_setting' value 'Monoclinic' changed to 'monoclinic'
according to
/usr/data/users/saulius/automatic-downloads/current/RSC/lib/dictionaries/cif_core.dic
dictionary named 'cif_core.dic' version 2.4.2 from 2011-04-26.

Automatic conversion script
Id: cif_fix_values 2281 2013-09-26 08:29:07Z andrius 
;
_cod_original_sg_symbol_H-M 'P 2/c'
_cod_database_code 7028561

loop_
_symmetry_equiv_pos_as_xyz
'x, y, z'
'-x, y, -z+1/2'
'-x, -y, -z'
'x, -y, z-1/2'

loop_
_atom_site_label
_atom_site_type_symbol
_atom_site_fract_x
_atom_site_fract_y
_atom_site_fract_z
_atom_site_U_iso_or_equiv
_atom_site_adp_type
_atom_site_occupancy
_atom_site_symmetry_multiplicity
_atom_site_calc_flag
_atom_site_refinement_flags
Bi1 Bi 0.5000 0.61473(4) 0.2500 0.04657(17) Uani 1 2 d S
Cl1 Cl 0.5000 0.3609(3) 0.2500 0.0658(8) Uani 1 2 d S
S1 S 0.4172(2) 0.55422(18) 0.08744(11) 0.0444(4) Uani 1 1 d .
S2 S 0.2541(2) 0.6119(2) 0.27344(12) 0.0538(5) Uani 1 1 d .
N1 N 0.3451(6) 0.8130(6) 0.0537(3) 0.0402(13) Uani 1 1 d .
N2 N 0.4319(6) 0.7171(6) -0.0358(3) 0.0419(13) Uani 1 1 d .
H2N H 0.4679 0.6560 -0.0599 0.050 Uiso 1 1 calc R
N3 N 0.1752(6) 0.7399(6) 0.1250(4) 0.0418(13) Uani 1 1 d .
N4 N 0.0486(6) 0.5843(6) 0.1512(4) 0.0451(15) Uani 1 1 d .
H4N H 0.0183 0.5206 0.1766 0.054 Uiso 1 1 calc R
B1 B 0.2890(9) 0.8373(9) 0.1292(5) 0.0431(18) Uani 1 1 d .
H1A H 0.365(9) 0.816(10) 0.187(6) 0.06(3) Uiso 1 1 d .
H1B H 0.253(7) 0.940(8) 0.125(4) 0.032(18) Uiso 1 1 d .
C1 C 0.3986(7) 0.7011(7) 0.0350(4) 0.0391(15) Uani 1 1 d .
C2 C 0.3463(7) 0.9057(7) -0.0079(4) 0.0395(15) Uani 1 1 d .
C3 C 0.4007(8) 0.8444(8) -0.0645(4) 0.0430(16) Uani 1 1 d .
C4 C 0.4127(9) 0.9099(9) -0.1339(5) 0.0520(19) Uani 1 1 d .
H4 H 0.4499 0.8680 -0.1726 0.062 Uiso 1 1 calc R
C5 C 0.3681(9) 1.0389(9) -0.1440(5) 0.055(2) Uani 1 1 d .
H5 H 0.3742 1.0866 -0.1910 0.066 Uiso 1 1 calc R
C6 C 0.3142(9) 1.1012(8) -0.0872(5) 0.0521(19) Uani 1 1 d .
H6 H 0.2851 1.1903 -0.0963 0.063 Uiso 1 1 calc R
C7 C 0.3025(8) 1.0360(7) -0.0181(4) 0.0441(16) Uani 1 1 d .
H7 H 0.2660 1.0783 0.0208 0.053 Uiso 1 1 calc R
C8 C 0.1603(8) 0.6469(8) 0.1800(5) 0.0453(17) Uani 1 1 d .
C9 C 0.0692(7) 0.7334(7) 0.0604(4) 0.0400(15) Uani 1 1 d .
C10 C -0.0110(8) 0.6342(7) 0.0768(5) 0.0439(17) Uani 1 1 d .
C11 C -0.1235(8) 0.6031(7) 0.0223(5) 0.0456(17) Uani 1 1 d .
H11 H -0.1783 0.5359 0.0337 0.055 Uiso 1 1 calc R
C12 C -0.1528(8) 0.6728(8) -0.0489(5) 0.0511(18) Uani 1 1 d .
H12 H -0.2289 0.6526 -0.0879 0.061 Uiso 1 1 calc R
C13 C -0.0731(8) 0.7735(8) -0.0654(5) 0.0493(18) Uani 1 1 d .
H13 H -0.0963 0.8202 -0.1152 0.059 Uiso 1 1 calc R
C14 C 0.0376(8) 0.8056(7) -0.0109(5) 0.0453(17) Uani 1 1 d .
H14 H 0.0908 0.8750 -0.0216 0.054 Uiso 1 1 calc R

loop_
_atom_site_aniso_label
_atom_site_aniso_U_11
_atom_site_aniso_U_22
_atom_site_aniso_U_33
_atom_site_aniso_U_23
_atom_site_aniso_U_13
_atom_site_aniso_U_12
Bi1 0.0667(3) 0.0376(2) 0.0396(2) 0.000 0.02108(18) 0.000
Cl1 0.103(3) 0.0335(13) 0.0630(18) 0.000 0.0238(17) 0.000
S1 0.0670(12) 0.0332(9) 0.0368(9) -0.0046(7) 0.0201(8) -0.0029(8)
S2 0.0676(13) 0.0613(13) 0.0391(9) 0.0064(8) 0.0259(9) -0.0041(10)
N1 0.060(4) 0.033(3) 0.034(3) -0.004(2) 0.023(3) -0.007(3)
N2 0.060(4) 0.035(3) 0.037(3) -0.007(2) 0.024(3) -0.006(3)
N3 0.058(4) 0.033(3) 0.043(3) -0.002(2) 0.029(3) 0.000(3)
N4 0.063(4) 0.040(3) 0.041(3) -0.004(3) 0.029(3) -0.007(3)
B1 0.063(5) 0.037(4) 0.037(4) -0.004(3) 0.027(4) -0.005(4)
C1 0.056(4) 0.035(3) 0.031(3) -0.007(3) 0.019(3) -0.009(3)
C2 0.054(4) 0.036(4) 0.033(3) -0.002(3) 0.020(3) -0.009(3)
C3 0.061(5) 0.038(4) 0.035(3) -0.003(3) 0.022(3) -0.009(3)
C4 0.070(5) 0.057(5) 0.037(4) -0.004(3) 0.030(4) -0.011(4)
C5 0.075(6) 0.053(5) 0.042(4) 0.007(3) 0.026(4) -0.006(4)
C6 0.071(5) 0.040(4) 0.048(4) 0.005(3) 0.020(4) -0.005(4)
C7 0.060(5) 0.038(4) 0.039(4) -0.002(3) 0.022(3) -0.006(3)
C8 0.065(5) 0.041(4) 0.040(4) -0.003(3) 0.032(3) 0.001(3)
C9 0.050(4) 0.033(3) 0.045(4) -0.006(3) 0.027(3) 0.000(3)
C10 0.062(5) 0.033(4) 0.047(4) -0.007(3) 0.032(4) 0.000(3)
C11 0.058(5) 0.036(4) 0.051(4) -0.007(3) 0.029(4) -0.005(3)
C12 0.057(5) 0.043(4) 0.058(5) -0.007(4) 0.023(4) 0.000(3)
C13 0.064(5) 0.040(4) 0.051(4) 0.002(3) 0.026(4) 0.004(4)
C14 0.056(4) 0.035(4) 0.052(4) 0.001(3) 0.028(4) 0.001(3)

loop_
_atom_type_symbol
_atom_type_description
_atom_type_scat_dispersion_real
_atom_type_scat_dispersion_imag
_atom_type_scat_source
C C 0.0033 0.0016 'International Tables Vol C Tables 4.2.6.8 and 6.1.1.4'
H H 0.0000 0.0000 'International Tables Vol C Tables 4.2.6.8 and 6.1.1.4'
B B 0.0013 0.0007 'International Tables Vol C Tables 4.2.6.8 and 6.1.1.4'
Bi Bi -4.1077 10.2566 'International Tables Vol C Tables 4.2.6.8 and 6.1.1.4'
Cl Cl 0.1484 0.1585 'International Tables Vol C Tables 4.2.6.8 and 6.1.1.4'
N N 0.0061 0.0033 'International Tables Vol C Tables 4.2.6.8 and 6.1.1.4'
S S 0.1246 0.1234 'International Tables Vol C Tables 4.2.6.8 and 6.1.1.4'

loop_
_geom_angle_atom_site_label_1
_geom_angle_atom_site_label_2
_geom_angle_atom_site_label_3
_geom_angle
_geom_angle_site_symmetry_1
_geom_angle_site_symmetry_3
Cl1 Bi1 S1 77.30(4) . 2_655
Cl1 Bi1 S1 77.30(4) . .
S1 Bi1 S1 154.61(8) 2_655 .
Cl1 Bi1 S2 89.41(5) . .
S1 Bi1 S2 86.98(6) 2_655 .
S1 Bi1 S2 92.76(6) . .
Cl1 Bi1 S2 89.41(5) . 2_655
S1 Bi1 S2 92.76(6) 2_655 2_655
S1 Bi1 S2 86.98(6) . 2_655
S2 Bi1 S2 178.82(9) . 2_655
C1 S1 Bi1 107.6(2) . .
C8 S2 Bi1 104.0(3) . .
C1 N1 C2 107.3(5) . .
C1 N1 B1 127.0(6) . .
C2 N1 B1 125.7(6) . .
C1 N2 C3 109.3(6) . .
C1 N2 H2N 125.3 . .
C3 N2 H2N 125.3 . .
C8 N3 C9 107.5(6) . .
C8 N3 B1 128.4(7) . .
C9 N3 B1 124.1(6) . .
C8 N4 C10 110.5(6) . .
C8 N4 H4N 124.8 . .
C10 N4 H4N 124.8 . .
N3 B1 N1 108.8(6) . .
N3 B1 H1A 109(5) . .
N1 B1 H1A 109(5) . .
N3 B1 H1B 109(4) . .
N1 B1 H1B 107(4) . .
H1A B1 H1B 114(6) . .
N1 C1 N2 109.7(6) . .
N1 C1 S1 127.1(5) . .
N2 C1 S1 123.1(5) . .
C3 C2 C7 121.4(7) . .
C3 C2 N1 107.8(6) . .
C7 C2 N1 130.8(6) . .
N2 C3 C4 132.5(7) . .
N2 C3 C2 105.9(6) . .
C4 C3 C2 121.6(8) . .
C5 C4 C3 116.7(7) . .
C5 C4 H4 121.6 . .
C3 C4 H4 121.6 . .
C4 C5 C6 121.9(7) . .
C4 C5 H5 119.0 . .
C6 C5 H5 119.0 . .
C7 C6 C5 121.3(8) . .
C7 C6 H6 119.4 . .
C5 C6 H6 119.4 . .
C6 C7 C2 117.0(7) . .
C6 C7 H7 121.5 . .
C2 C7 H7 121.5 . .
N4 C8 N3 108.3(7) . .
N4 C8 S2 121.7(6) . .
N3 C8 S2 129.9(6) . .
C14 C9 N3 130.8(7) . .
C14 C9 C10 120.9(7) . .
N3 C9 C10 108.3(7) . .
N4 C10 C11 133.1(7) . .
N4 C10 C9 105.5(7) . .
C11 C10 C9 121.4(7) . .
C12 C11 C10 117.4(7) . .
C12 C11 H11 121.3 . .
C10 C11 H11 121.3 . .
C11 C12 C13 121.5(8) . .
C11 C12 H12 119.3 . .
C13 C12 H12 119.3 . .
C14 C13 C12 121.2(8) . .
C14 C13 H13 119.4 . .
C12 C13 H13 119.4 . .
C13 C14 C9 117.6(7) . .
C13 C14 H14 121.2 . .
C9 C14 H14 121.2 . .

loop_
_geom_bond_atom_site_label_1
_geom_bond_atom_site_label_2
_geom_bond_distance
_geom_bond_site_symmetry_2
Bi1 Cl1 2.551(3) .
Bi1 S1 2.7663(18) 2_655
Bi1 S1 2.7664(18) .
Bi1 S2 2.794(2) .
Bi1 S2 2.794(2) 2_655
Bi1 H1A 2.58(10) .
Bi1 B1 3.496(10) .
S1 C1 1.712(7) .
S2 C8 1.708(9) .
N1 C1 1.339(9) .
N1 C2 1.405(9) .
N1 B1 1.569(9) .
N2 C1 1.349(8) .
N2 C3 1.383(10) .
N2 H2N 0.8800 .
N3 C8 1.360(9) .
N3 C9 1.389(10) .
N3 B1 1.565(11) .
N4 C8 1.350(11) .
N4 C10 1.372(11) .
N4 H4N 0.8800 .
B1 H1A 1.14(10) .
B1 H1B 1.10(8) .
C2 C3 1.389(10) .
C2 C7 1.390(11) .
C3 C4 1.386(10) .
C4 C5 1.380(13) .
C4 H4 0.9500 .
C5 C6 1.393(12) .
C5 H5 0.9500 .
C6 C7 1.380(11) .
C6 H6 0.9500 .
C7 H7 0.9500 .
C9 C14 1.386(11) .
C9 C10 1.396(10) .
C10 C11 1.382(12) .
C11 C12 1.370(12) .
C11 H11 0.9500 .
C12 C13 1.403(12) .
C12 H12 0.9500 .
C13 C14 1.369(12) .
C13 H13 0.9500 .
C14 H14 0.9500 .

loop_
_platon_squeeze_void_nr
_platon_squeeze_void_average_x
_platon_squeeze_void_average_y
_platon_squeeze_void_average_z
_platon_squeeze_void_volume
_platon_squeeze_void_count_electrons
_platon_squeeze_void_content
1 0.000 0.143 0.250 160 24 ' '
2 0.000 -0.143 0.750 160 24 ' '
